data_4110424
loop_
_publ_author_name
'Ryo Shintani'
'Keiji Yashio'
'Tomoaki Nakamura'
'Kazuhiro Okamoto'
'Toyoshi Shimada'
'Tamio Hayashi'

_publ_section_title
;
 Rhodium-Catalyzed Asymmetric Synthesis of Indanones: Development of a New
 "Axially Chiral" Bisphosphine Ligand
;
_journal_name_full 'Journal of the American Chemical Society'
_journal_page_first 2772
_journal_page_last 2773
_journal_paper_doi 10.1021/ja056584s
_journal_volume 128
_journal_year 2006
_chemical_formula_moiety 'C70 H56 F6 N2 O2 P3 Rh '
_chemical_formula_sum 'C70 H56 F6 N2 O2 P3 Rh'
_chemical_formula_weight 1267.04
_space_group_IT_number 4
_symmetry_cell_setting monoclinic
_symmetry_Int_Tables_number 4
_symmetry_space_group_name_Hall 'P 2yb'
_symmetry_space_group_name_H-M 'P 1 21 1'
_cell_angle_alpha 90
_cell_angle_beta 94.94(8)
_cell_angle_gamma 90
_cell_formula_units_Z 2
_cell_length_a 11.64(3)
_cell_length_b 21.09(3)
_cell_length_c 11.95(2)
_cell_measurement_reflns_used 14801
_cell_measurement_temperature 123.1
_cell_measurement_theta_max 27.7
_cell_measurement_theta_min 3.0
_cell_volume 2923(10)
_computing_cell_refinement PROCESS-AUTO
_computing_data_collection PROCESS-AUTO
_computing_data_reduction CrystalStructure
_computing_publication_material 'CrystalStructure 3.6.0'
_computing_structure_refinement SHELXL
_computing_structure_solution SIR92
_diffrn_detector_area_resol_mean 10.00
_diffrn_measured_fraction_theta_full 0.9774
_diffrn_measured_fraction_theta_max 0.9774
_diffrn_measurement_device_type 'Rigaku RAXIS-RAPID'
_diffrn_measurement_method \w
_diffrn_radiation_type 'Mo K\a'
_diffrn_radiation_wavelength 0.7107
_diffrn_reflns_av_R_equivalents 0.164
_diffrn_reflns_limit_h_max 14
_diffrn_reflns_limit_h_min -14
_diffrn_reflns_limit_k_max 27
_diffrn_reflns_limit_k_min -27
_diffrn_reflns_limit_l_max 15
_diffrn_reflns_limit_l_min -11
_diffrn_reflns_number 26569
_diffrn_reflns_theta_full 27.45
_diffrn_reflns_theta_max 27.45
_exptl_absorpt_coefficient_mu 0.442
_exptl_absorpt_correction_type none
_exptl_crystal_colour red
_exptl_crystal_density_diffrn 1.440
_exptl_crystal_description prism
_exptl_crystal_F_000 1300.00
_exptl_crystal_size_max 0.45
_exptl_crystal_size_mid 0.30
_exptl_crystal_size_min 0.30
_refine_diff_density_max 1.41
_refine_diff_density_min -0.74
_refine_ls_extinction_method none
_refine_ls_goodness_of_fit_ref 0.847
_refine_ls_hydrogen_treatment refall
_refine_ls_number_parameters 758
_refine_ls_number_reflns 12810
_refine_ls_R_factor_gt 0.0840
_refine_ls_shift/su_max 0.0010
_refine_ls_structure_factor_coef Fsqd
_refine_ls_weighting_details 'w = 1/[\s^2^(Fo^2^)+(0.1000P)^2^+0.0000P] where P=(Fo^2^+2Fc^2^)/3'
_refine_ls_weighting_scheme calc
_refine_ls_wR_factor_ref 0.2320
_reflns_number_gt 7058
_reflns_number_total 26540
_reflns_threshold_expression F^2^>2.0\s(F^2^)
_cod_data_source_file ja056584ssi20050926_054633.cif
_cod_data_source_block '_0730yuki'
_cod_original_cell_volume 2921(8)
_cod_original_formula_sum 'C70 H56 F6 N2 O2 P3 Rh '
_cod_database_code 4110424

loop_
_symmetry_equiv_pos_site_id
_symmetry_equiv_pos_as_xyz
1 +X,+Y,+Z
2 -X,1/2+Y,-Z

loop_
_atom_site_label
_atom_site_type_symbol
_atom_site_fract_x
_atom_site_fract_y
_atom_site_fract_z
_atom_site_U_iso_or_equiv
_atom_site_adp_type
_atom_site_occupancy
_atom_site_symmetry_multiplicity
_atom_site_calc_flag
_atom_site_refinement_flags
Rh(1) Rh 0.68971(6) 0.14456(4) 0.18218(7) 0.0520(2) Uani 1.00 1 d .
P(1) P 0.7472(2) 0.0697(1) 0.3023(3) 0.0504(7) Uani 1.00 1 d .
P(2) P 0.8190(3) 0.2154(1) 0.2502(2) 0.0509(7) Uani 1.00 1 d .
P(3) P 1.2636(2) 0.1459(3) 0.7527(3) 0.0746(8) Uani 1.00 1 d .
F(1) F 1.1577(8) 0.1861(5) 0.704(1) 0.145(4) Uani 1.00 1 d .
F(2) F 1.235(1) 0.0951(5) 0.6608(9) 0.146(4) Uani 1.00 1 d .
F(3) F 1.1857(8) 0.1095(5) 0.8286(8) 0.134(4) Uani 1.00 1 d .
F(4) F 1.3691(8) 0.1059(5) 0.798(1) 0.153(4) Uani 1.00 1 d .
F(5) F 1.289(1) 0.1951(6) 0.8528(9) 0.161(4) Uani 1.00 1 d .
F(6) F 1.3429(7) 0.1841(5) 0.6811(8) 0.119(3) Uani 1.00 1 d .
O(2) O 0.9064(9) 0.3706(4) 0.4093(8) 0.087(3) Uani 1.00 1 d .
O(1) O 0.9065(7) -0.1036(3) 0.3553(8) 0.069(2) Uani 1.00 1 d .
N(1) N 0.5294(9) 0.0997(4) 0.1415(9) 0.069(3) Uani 1.00 1 d .
N(2) N 0.6540(9) 0.1909(4) 0.027(1) 0.072(3) Uani 1.00 1 d .
C(302) C 0.8391(9) 0.2177(5) 0.4067(8) 0.054(3) Uani 1.00 1 d .
C(1) C 0.439(1) 0.0880(5) 0.112(1) 0.058(3) Uani 1.00 1 d .
C(2) C 0.319(1) 0.0706(6) 0.076(1) 0.079(4) Uani 1.00 1 d .
C(44) C 1.185(1) 0.2259(6) 0.133(1) 0.082(4) Uani 1.00 1 d .
C(105) C 0.914(1) -0.0569(8) -0.104(1) 0.095(5) Uani 1.00 1 d .
C(308) C 0.784(1) 0.3111(5) 0.663(1) 0.066(3) Uani 1.00 1 d .
C(103) C 0.873(1) -0.1446(5) 0.162(1) 0.079(4) Uani 1.00 1 d .
C(301) C 0.7990(9) 0.2653(5) 0.474(1) 0.056(3) Uani 1.00 1 d .
C(32) C 0.835(1) 0.3338(5) 0.142(1) 0.061(3) Uani 1.00 1 d .
C(310) C 0.8782(8) 0.2072(5) 0.6420(9) 0.053(3) Uani 1.00 1 d .
C(35) C 0.596(1) 0.3535(6) 0.130(1) 0.058(3) Uani 1.00 1 d .
C(25) C 0.715(1) 0.0367(5) 0.635(1) 0.066(3) Uani 1.00 1 d .
C(3) C 0.620(1) 0.2040(6) -0.058(1) 0.071(4) Uani 1.00 1 d .
C(204) C 1.0766(9) 0.1133(5) 0.4191(9) 0.059(3) Uani 1.00 1 d .
C(304) C 0.9183(8) 0.1611(5) 0.5692(8) 0.048(3) Uani 1.00 1 d .
C(202) C 0.9109(9) 0.0621(5) 0.327(1) 0.060(3) Uani 1.00 1 d .
C(31) C 0.766(1) 0.2929(6) 0.1923(9) 0.061(3) Uani 1.00 1 d .
C(21) C 0.6993(9) 0.0707(5) 0.442(1) 0.053(3) Uani 1.00 1 d .
C(26) C 0.758(1) 0.0367(5) 0.535(1) 0.057(3) Uani 1.00 1 d .
C(210) C 1.1521(8) 0.0668(5) 0.3771(9) 0.054(3) Uani 1.00 1 d .
C(303) C 0.9000(9) 0.1653(4) 0.457(1) 0.056(3) Uani 1.00 1 d .
C(4) C 0.580(1) 0.2196(7) -0.172(1) 0.090(4) Uani 1.00 1 d .
C(13) C 0.586(1) -0.1057(6) 0.268(1) 0.065(3) Uani 1.00 1 d .
C(208) C 1.1727(9) -0.0300(5) 0.270(1) 0.060(3) Uani 1.00 1 d .
C(401) C 0.732(1) 0.3232(5) 0.4341(9) 0.057(3) Uani 1.00 1 d .
C(305) C 0.9036(9) 0.2045(5) 0.7600(8) 0.057(3) Uani 1.00 1 d .
C(207) C 1.2884(9) -0.0288(6) 0.297(1) 0.059(3) Uani 1.00 1 d .
C(108) C 0.970(1) 0.0346(6) 0.053(1) 0.069(3) Uani 1.00 1 d .
C(206) C 1.3393(9) 0.0215(5) 0.361(1) 0.059(3) Uani 1.00 1 d .
C(16) C 0.671(1) -0.0121(5) 0.133(1) 0.063(3) Uani 1.00 1 d .
C(42) C 0.9890(9) 0.1938(5) 0.107(1) 0.061(3) Uani 1.00 1 d .
C(101) C 0.9295(8) -0.0356(5) 0.207(1) 0.051(3) Uani 1.00 1 d .
C(22) C 0.6005(9) 0.1033(5) 0.465(1) 0.059(3) Uani 1.00 1 d .
C(12) C 0.6429(9) -0.0522(5) 0.313(1) 0.058(3) Uani 1.00 1 d .
C(306) C 0.8704(9) 0.2524(6) 0.829(1) 0.064(3) Uani 1.00 1 d .
C(102) C 0.9013(9) -0.0953(5) 0.243(1) 0.060(3) Uani 1.00 1 d .
C(41) C 0.964(1) 0.2192(6) 0.2106(9) 0.060(3) Uani 1.00 1 d .
C(33) C 0.785(1) 0.3857(5) 0.088(1) 0.074(4) Uani 1.00 1 d .
C(109) C 0.938(1) -0.0233(6) 0.091(1) 0.062(3) Uani 1.00 1 d .
C(24) C 0.618(1) 0.0700(6) 0.657(1) 0.072(4) Uani 1.00 1 d .
C(307) C 0.813(1) 0.3065(5) 0.777(1) 0.064(3) Uani 1.00 1 d .
C(203) C 0.9608(9) 0.1132(5) 0.3946(9) 0.049(3) Uani 1.00 1 d .
C(403) C 0.731(2) 0.4336(6) 0.378(1) 0.087(5) Uani 1.00 1 d .
C(205) C 1.2700(9) 0.0675(5) 0.4031(9) 0.060(3) Uani 1.00 1 d .
C(209) C 1.096(1) 0.0162(5) 0.310(1) 0.061(3) Uani 1.00 1 d .
C(409) C 0.615(1) 0.3227(6) 0.439(1) 0.068(3) Uani 1.00 1 d .
C(402) C 0.793(1) 0.3788(5) 0.406(1) 0.060(3) Uani 1.00 1 d .
C(201) C 0.9748(8) 0.0161(4) 0.2866(9) 0.046(2) Uani 1.00 1 d .
C(110) C 0.909(1) -0.0697(6) 0.011(1) 0.075(4) Uani 1.00 1 d .
C(404) C 0.619(2) 0.4365(7) 0.379(1) 0.093(5) Uani 1.00 1 d .
C(309) C 0.8222(8) 0.2617(5) 0.5931(9) 0.045(2) Uani 1.00 1 d .
C(45) C 1.169(1) 0.2508(6) 0.238(1) 0.074(4) Uani 1.00 1 d .
C(23) C 0.561(1) 0.1022(6) 0.568(1) 0.076(4) Uani 1.00 1 d .
C(106) C 0.943(1) 0.001(1) -0.137(1) 0.098(5) Uani 1.00 1 d .
C(410) C 0.555(1) 0.3855(8) 0.409(1) 0.085(5) Uani 1.00 1 d .
C(46) C 1.057(1) 0.2462(5) 0.276(1) 0.072(4) Uani 1.00 1 d .
C(104) C 0.877(1) -0.1313(6) 0.050(2) 0.089(4) Uani 1.00 1 d .
C(405) C 0.441(2) 0.3861(9) 0.414(1) 0.111(6) Uani 1.00 1 d .
C(34) C 0.671(1) 0.3983(6) 0.083(1) 0.078(4) Uani 1.00 1 d .
C(36) C 0.647(1) 0.3033(6) 0.186(1) 0.071(4) Uani 1.00 1 d .
C(408) C 0.549(1) 0.2721(7) 0.471(1) 0.067(3) Uani 1.00 1 d .
C(107) C 0.976(1) 0.0464(9) -0.057(1) 0.103(5) Uani 1.00 1 d .
C(406) C 0.374(1) 0.332(1) 0.444(1) 0.105(6) Uani 1.00 1 d .
C(43) C 1.095(1) 0.1980(6) 0.064(1) 0.077(4) Uani 1.00 1 d .
C(15) C 0.617(1) -0.0657(7) 0.082(1) 0.073(4) Uani 1.00 1 d .
C(14) C 0.572(1) -0.1086(6) 0.152(1) 0.077(4) Uani 1.00 1 d .
C(5) C 0.884(1) -0.1660(7) 0.394(2) 0.109(6) Uani 1.00 1 d .
C(11) C 0.687(1) -0.0045(5) 0.245(1) 0.062(3) Uani 1.00 1 d .
C(407) C 0.429(1) 0.2758(7) 0.472(1) 0.081(4) Uani 1.00 1 d .
C(6) C 0.966(2) 0.4333(7) 0.393(1) 0.137(8) Uani 1.00 1 d .
H(1) H 0.5229 0.2527 -0.1716 0.109 Uiso 1.00 1 c R
H(2) H 0.5455 0.1828 -0.2084 0.109 Uiso 1.00 1 c R
H(3) H 0.6430 0.2339 -0.2117 0.109 Uiso 1.00 1 c R
H(4) H 0.2964 0.0906 0.0051 0.095 Uiso 1.00 1 c R
H(5) H 0.2692 0.0843 0.1308 0.095 Uiso 1.00 1 c R
H(6) H 0.3134 0.0254 0.0671 0.095 Uiso 1.00 1 c R
H(7) H 0.9720 0.4401 0.3139 0.164 Uiso 1.00 1 c R
H(8) H 1.0416 0.4325 0.4314 0.164 Uiso 1.00 1 c R
H(9) H 0.9218 0.4670 0.4218 0.164 Uiso 1.00 1 c R
H(10) H 0.8023 -0.1714 0.3972 0.131 Uiso 1.00 1 c R
H(11) H 0.9225 -0.1720 0.4675 0.131 Uiso 1.00 1 c R
H(12) H 0.9116 -0.1966 0.3432 0.131 Uiso 1.00 1 c R
H(13) H 0.9136 0.3270 0.1444 0.073 Uiso 1.00 1 c R
H(14) H 0.8328 0.4135 0.0528 0.089 Uiso 1.00 1 c R
H(15) H 0.6411 0.4355 0.0507 0.094 Uiso 1.00 1 c R
H(16) H 0.5164 0.3584 0.1217 0.070 Uiso 1.00 1 c R
H(17) H 0.6008 0.2749 0.2212 0.086 Uiso 1.00 1 c R
H(18) H 1.0446 0.2617 0.3467 0.087 Uiso 1.00 1 c R
H(19) H 1.2293 0.2698 0.2813 0.089 Uiso 1.00 1 c R
H(20) H 1.2575 0.2278 0.1071 0.098 Uiso 1.00 1 c R
H(21) H 1.1059 0.1830 -0.0069 0.092 Uiso 1.00 1 c R
H(22) H 0.9303 0.1726 0.0647 0.073 Uiso 1.00 1 c R
H(23) H 0.6518 -0.0476 0.3911 0.069 Uiso 1.00 1 c R
H(24) H 0.5600 -0.1376 0.3132 0.078 Uiso 1.00 1 c R
H(25) H 0.5281 -0.1418 0.1192 0.093 Uiso 1.00 1 c R
H(26) H 0.6125 -0.0718 0.0049 0.087 Uiso 1.00 1 c R
H(27) H 0.6962 0.0197 0.0867 0.076 Uiso 1.00 1 c R
H(28) H 0.5605 0.1266 0.4082 0.071 Uiso 1.00 1 c R
H(29) H 0.4936 0.1238 0.5794 0.091 Uiso 1.00 1 c R
H(30) H 0.5917 0.0709 0.7289 0.087 Uiso 1.00 1 c R
H(31) H 0.7518 0.0128 0.6926 0.079 Uiso 1.00 1 c R
H(32) H 0.8264 0.0150 0.5259 0.069 Uiso 1.00 1 c R
H(33) H 0.7706 0.4695 0.3577 0.105 Uiso 1.00 1 c R
H(34) H 0.5809 0.4742 0.3595 0.112 Uiso 1.00 1 c R
H(35) H 0.4021 0.4238 0.3968 0.133 Uiso 1.00 1 c R
H(36) H 0.2944 0.3347 0.4440 0.125 Uiso 1.00 1 c R
H(37) H 0.3873 0.2407 0.4926 0.098 Uiso 1.00 1 c R
H(38) H 0.5865 0.2344 0.4920 0.081 Uiso 1.00 1 c R
H(39) H 0.9590 0.1265 0.6001 0.058 Uiso 1.00 1 c R
H(40) H 0.9434 0.1698 0.7916 0.068 Uiso 1.00 1 c R
H(41) H 0.8847 0.2498 0.9064 0.076 Uiso 1.00 1 c R
H(42) H 0.7940 0.3401 0.8221 0.076 Uiso 1.00 1 c R
H(43) H 0.7420 0.3453 0.6328 0.079 Uiso 1.00 1 c R
H(44) H 1.1090 0.1451 0.4656 0.071 Uiso 1.00 1 c R
H(45) H 1.3031 0.0993 0.4492 0.072 Uiso 1.00 1 c R
H(46) H 1.4190 0.0238 0.3750 0.071 Uiso 1.00 1 c R
H(47) H 1.3342 -0.0614 0.2732 0.071 Uiso 1.00 1 c R
H(48) H 1.1419 -0.0624 0.2242 0.073 Uiso 1.00 1 c R
H(49) H 0.8529 -0.1849 0.1850 0.095 Uiso 1.00 1 c R
H(50) H 0.8571 -0.1629 -0.0027 0.107 Uiso 1.00 1 c R
H(51) H 0.8956 -0.0884 -0.1571 0.114 Uiso 1.00 1 c R
H(52) H 0.9423 0.0103 -0.2131 0.118 Uiso 1.00 1 c R
H(55) H 0.9884 0.0668 0.1042 0.083 Uiso 1.00 1 c R
H(53) H 1.0022 0.0856 -0.0791 0.124 Uiso 1.00 1 c R

loop_
_atom_site_aniso_label
_atom_site_aniso_U_11
_atom_site_aniso_U_22
_atom_site_aniso_U_33
_atom_site_aniso_U_12
_atom_site_aniso_U_13
_atom_site_aniso_U_23
Rh(1) 0.0490(5) 0.0536(5) 0.0524(5) -0.0008(5) -0.0003(3) 0.0016(5)
P(1) 0.038(2) 0.054(2) 0.060(2) -0.001(1) 0.008(1) -0.002(1)
P(2) 0.056(2) 0.049(2) 0.048(2) 0.001(1) 0.003(1) 0.003(1)
P(3) 0.052(2) 0.108(2) 0.065(2) 0.005(3) 0.010(1) 0.002(3)
F(1) 0.077(6) 0.118(7) 0.23(1) 0.009(5) -0.032(7) 0.001(8)
F(2) 0.23(1) 0.088(6) 0.113(8) 0.002(7) -0.026(8) -0.016(6)
F(3) 0.108(7) 0.20(1) 0.095(7) -0.024(6) 0.038(6) 0.004(6)
F(4) 0.103(7) 0.22(1) 0.142(9) 0.053(7) 0.023(6) 0.090(8)
F(5) 0.155(9) 0.21(1) 0.123(8) -0.024(8) 0.012(7) -0.099(8)
F(6) 0.095(6) 0.158(8) 0.107(7) 0.011(5) 0.031(5) 0.029(6)
O(2) 0.104(8) 0.067(6) 0.085(7) -0.033(5) -0.017(6) 0.015(5)
O(1) 0.063(5) 0.047(5) 0.092(8) -0.006(4) -0.016(5) 0.018(4)
N(1) 0.075(7) 0.041(5) 0.082(8) 0.012(5) -0.037(6) -0.014(5)
N(2) 0.085(8) 0.046(6) 0.083(8) 0.003(5) -0.001(6) 0.015(5)
C(302) 0.055(7) 0.067(7) 0.038(6) -0.014(5) -0.002(5) -0.011(6)
C(1) 0.070(8) 0.040(6) 0.062(8) 0.012(5) -0.009(6) 0.012(5)
C(2) 0.076(9) 0.070(8) 0.09(1) -0.019(7) -0.002(7) 0.008(7)
C(44) 0.059(9) 0.069(9) 0.12(1) 0.019(6) 0.019(8) 0.032(8)
C(105) 0.13(1) 0.08(1) 0.07(1) 0.027(9) 0.000(9) -0.019(8)
C(308) 0.090(9) 0.060(7) 0.046(7) -0.004(6) -0.004(6) 0.000(6)
C(103) 0.081(9) 0.037(7) 0.12(1) -0.002(6) 0.004(9) -0.012(7)
C(301) 0.059(7) 0.037(6) 0.070(9) -0.007(5) -0.004(6) -0.001(5)
C(32) 0.067(8) 0.057(7) 0.058(8) -0.003(6) -0.002(6) 0.007(6)
C(310) 0.039(6) 0.073(7) 0.047(7) 0.001(5) -0.001(5) 0.006(6)
C(35) 0.047(7) 0.058(8) 0.070(9) 0.008(6) 0.006(6) -0.006(6)
C(25) 0.068(8) 0.057(7) 0.071(9) -0.021(6) 0.003(7) 0.002(6)
C(3) 0.072(9) 0.062(8) 0.08(1) -0.018(6) -0.010(7) 0.014(7)
C(204) 0.049(7) 0.064(7) 0.062(8) -0.009(5) -0.014(5) 0.022(6)
C(304) 0.046(6) 0.056(8) 0.044(6) 0.006(4) 0.008(5) -0.003(4)
C(202) 0.063(7) 0.063(8) 0.049(7) 0.001(6) -0.024(6) 0.007(6)
C(31) 0.061(8) 0.086(9) 0.036(7) -0.016(6) 0.010(6) -0.011(6)
C(21) 0.054(7) 0.044(6) 0.062(8) -0.005(5) 0.003(6) -0.018(5)
C(26) 0.049(7) 0.062(7) 0.063(8) 0.005(5) 0.020(6) 0.004(6)
C(210) 0.032(6) 0.065(7) 0.065(8) 0.005(5) -0.002(5) -0.001(5)
C(303) 0.049(6) 0.045(7) 0.068(8) 0.003(4) -0.037(6) -0.010(5)
C(4) 0.09(1) 0.12(1) 0.057(9) -0.013(8) -0.005(7) -0.002(8)
C(13) 0.053(7) 0.066(8) 0.07(1) -0.004(6) 0.006(6) 0.002(6)
C(208) 0.055(7) 0.054(7) 0.073(9) 0.008(5) 0.007(6) -0.005(6)
C(401) 0.079(9) 0.041(6) 0.048(7) 0.008(5) -0.007(6) -0.001(5)
C(305) 0.057(7) 0.080(8) 0.036(6) 0.018(6) 0.015(5) 0.001(5)
C(207) 0.042(7) 0.068(8) 0.069(9) 0.007(5) 0.014(6) 0.006(6)
C(108) 0.073(8) 0.082(9) 0.052(8) 0.004(7) 0.000(6) 0.008(6)
C(206) 0.029(6) 0.071(8) 0.076(8) -0.003(5) -0.007(5) 0.006(6)
C(16) 0.063(8) 0.043(7) 0.08(1) -0.002(5) -0.016(7) 0.015(6)
C(42) 0.053(7) 0.063(7) 0.068(8) 0.004(5) 0.006(6) 0.024(6)
C(101) 0.042(6) 0.042(6) 0.069(8) 0.003(4) 0.003(5) 0.003(5)
C(22) 0.059(7) 0.054(7) 0.066(8) -0.018(6) 0.020(6) -0.007(5)
C(12) 0.060(7) 0.039(6) 0.074(8) 0.008(5) 0.008(6) 0.007(5)
C(306) 0.057(7) 0.089(9) 0.047(7) -0.017(6) 0.019(6) 0.014(6)
C(102) 0.050(7) 0.056(8) 0.071(9) 0.020(5) -0.012(6) 0.005(6)
C(41) 0.072(8) 0.079(8) 0.034(6) -0.011(6) 0.031(6) 0.012(6)
C(33) 0.09(1) 0.047(7) 0.09(1) -0.004(6) 0.007(8) 0.018(6)
C(109) 0.054(7) 0.064(8) 0.066(9) -0.003(5) -0.000(6) -0.008(6)
C(24) 0.076(9) 0.068(8) 0.08(1) -0.028(7) 0.039(8) -0.021(7)
C(307) 0.068(8) 0.053(7) 0.070(9) 0.004(6) 0.011(6) -0.011(6)
C(203) 0.049(7) 0.057(6) 0.047(6) 0.009(5) 0.038(5) 0.004(5)
C(403) 0.17(2) 0.038(7) 0.054(8) 0.006(8) -0.010(9) 0.002(6)
C(205) 0.065(8) 0.063(7) 0.053(7) -0.005(6) 0.009(6) 0.012(5)
C(209) 0.058(8) 0.055(7) 0.073(9) -0.007(6) 0.019(6) 0.001(6)
C(409) 0.068(9) 0.10(1) 0.041(7) 0.011(7) 0.016(6) 0.003(6)
C(402) 0.068(9) 0.045(7) 0.067(9) 0.002(6) 0.006(6) -0.002(5)
C(201) 0.043(6) 0.032(5) 0.064(7) 0.004(4) 0.013(5) 0.011(5)
C(110) 0.071(9) 0.072(9) 0.08(1) -0.003(6) -0.000(7) -0.002(8)
C(404) 0.12(1) 0.06(1) 0.10(1) 0.00(1) 0.00(1) -0.000(8)
C(309) 0.043(6) 0.053(6) 0.039(6) 0.005(5) -0.005(5) -0.006(5)
C(45) 0.08(1) 0.068(8) 0.08(1) -0.007(7) 0.017(8) 0.015(7)
C(23) 0.075(9) 0.088(9) 0.067(9) 0.000(7) 0.014(8) -0.011(7)
C(106) 0.09(1) 0.15(2) 0.053(9) 0.04(1) -0.003(8) -0.02(1)
C(410) 0.066(9) 0.13(1) 0.060(9) 0.055(9) -0.001(7) -0.018(8)
C(46) 0.08(1) 0.053(8) 0.09(1) -0.003(6) 0.015(8) -0.006(7)
C(104) 0.10(1) 0.07(1) 0.10(1) 0.014(7) 0.011(9) -0.031(8)
C(405) 0.13(2) 0.10(1) 0.09(1) 0.05(1) -0.01(1) -0.01(1)
C(34) 0.064(9) 0.054(8) 0.11(1) 0.002(6) -0.015(7) 0.014(7)
C(36) 0.075(9) 0.055(8) 0.09(1) 0.018(7) 0.018(7) 0.003(7)
C(408) 0.048(7) 0.11(1) 0.047(7) 0.011(7) 0.016(6) 0.000(7)
C(107) 0.10(1) 0.14(1) 0.07(1) 0.04(1) 0.012(9) -0.00(1)
C(406) 0.07(1) 0.19(2) 0.057(9) 0.06(1) 0.004(7) -0.04(1)
C(43) 0.08(1) 0.088(9) 0.068(9) 0.024(8) 0.034(7) 0.026(7)
C(15) 0.048(8) 0.09(1) 0.08(1) 0.004(7) -0.001(7) -0.034(8)
C(14) 0.078(9) 0.062(8) 0.09(1) -0.011(7) 0.016(8) -0.003(7)
C(5) 0.051(8) 0.11(1) 0.17(2) -0.006(8) 0.019(9) 0.06(1)
C(11) 0.058(8) 0.054(8) 0.07(1) 0.010(6) -0.001(7) -0.008(6)
C(407) 0.07(1) 0.10(1) 0.07(1) -0.006(8) 0.006(7) 0.009(8)
C(6) 0.22(2) 0.13(1) 0.06(1) -0.13(1) 0.02(1) 0.005(9)

loop_
_atom_type_symbol
_atom_type_description
_atom_type_scat_dispersion_real
_atom_type_scat_dispersion_imag
_atom_type_scat_source
C C 0.003 0.002
;
International Tables for Crystallography
(1992, Vol. C, Tables 4.2.6.8 and 6.1.1.4)
;
H H 0.000 0.000
;
International Tables for Crystallography
(1992, Vol. C, Table 6.1.1.4)
;
O O 0.011 0.006
;
International Tables for Crystallography
(1992, Vol. C, Tables 4.2.6.8 and 6.1.1.4)
;
P P 0.102 0.094
;
International Tables for Crystallography
(1992, Vol. C, Tables 4.2.6.8 and 6.1.1.4)
;
F F 0.017 0.010
;
International Tables for Crystallography
(1992, Vol. C, Tables 4.2.6.8 and 6.1.1.4)
;
Rh Rh -1.118 0.919
;
International Tables for Crystallography
(1992, Vol. C, Tables 4.2.6.8 and 6.1.1.4)
;
N N 0.006 0.003
;
International Tables for Crystallography
(1992, Vol. C, Tables 4.2.6.8 and 6.1.1.4)
;

loop_
_geom_angle_atom_site_label_1
_geom_angle_atom_site_label_2
_geom_angle_atom_site_label_3
_geom_angle
P(2) Rh(1) P(1) 94.9(1)
N(1) Rh(1) P(1) 92.4(3)
N(2) Rh(1) P(1) 159.0(3)
Rh(1) P(1) C(202) 113.9(4)
Rh(1) P(1) C(21) 119.7(3)
Rh(1) P(1) C(11) 106.8(4)
N(1) Rh(1) P(2) 160.4(3)
N(2) Rh(1) P(2) 94.9(3)
Rh(1) P(2) C(302) 114.0(4)
Rh(1) P(2) C(31) 105.1(4)
Rh(1) P(2) C(41) 123.7(4)
N(2) Rh(1) N(1) 84.4(4)
Rh(1) N(1) C(1) 165.8(9)
Rh(1) N(2) C(3) 164(1)
C(21) P(1) C(202) 103.9(5)
C(11) P(1) C(202) 109.3(5)
P(1) C(202) C(203) 112.0(8)
P(1) C(202) C(201) 125.6(8)
C(11) P(1) C(21) 102.5(6)
P(1) C(21) C(26) 122.9(8)
P(1) C(21) C(22) 121.1(8)
P(1) C(11) C(16) 119.3(9)
P(1) C(11) C(12) 122(1)
C(31) P(2) C(302) 111.1(5)
C(41) P(2) C(302) 102.9(5)
P(2) C(302) C(303) 114.7(8)
P(2) C(302) C(301) 125.4(8)
C(41) P(2) C(31) 98.8(5)
P(2) C(31) C(36) 117.1(9)
P(2) C(31) C(32) 122.4(9)
P(2) C(41) C(42) 119.4(8)
P(2) C(41) C(46) 124.9(9)
F(2) P(3) F(1) 89.7(6)
F(3) P(3) F(1) 90.2(6)
F(4) P(3) F(1) 178.9(7)
F(5) P(3) F(1) 91.0(7)
F(6) P(3) F(1) 90.0(6)
F(3) P(3) F(2) 88.2(6)
F(4) P(3) F(2) 89.5(7)
F(5) P(3) F(2) 176.2(7)
F(6) P(3) F(2) 94.2(6)
F(4) P(3) F(3) 90.5(6)
F(5) P(3) F(3) 88.0(6)
F(6) P(3) F(3) 177.6(6)
F(5) P(3) F(4) 89.9(6)
F(6) P(3) F(4) 89.3(5)
F(6) P(3) F(5) 89.6(6)
O(2) C(402) C(401) 113(1)
O(2) C(402) C(403) 127(1)
C(6) O(2) C(402) 110(1)
O(1) C(102) C(101) 115(1)
O(1) C(102) C(103) 124(1)
C(5) O(1) C(102) 116(1)
N(1) C(1) C(2) 178(1)
N(2) C(3) C(4) 177(1)
C(303) C(302) C(301) 119(1)
C(302) C(301) C(401) 126(1)
C(302) C(301) C(309) 119.7(9)
C(302) C(303) C(203) 126(1)
C(302) C(303) C(304) 120(1)
C(44) C(45) C(46) 117(1)
C(43) C(44) C(45) 122(1)
C(44) C(43) C(42) 117(1)
C(105) C(110) C(109) 120(1)
C(106) C(105) C(110) 119(1)
C(105) C(110) C(104) 121(1)
C(105) C(106) C(107) 119(1)
C(309) C(308) C(307) 117(1)
C(308) C(307) C(306) 123(1)
C(308) C(309) C(301) 120.3(9)
C(308) C(309) C(310) 120.1(9)
C(103) C(102) C(101) 119(1)
C(104) C(103) C(102) 119(1)
C(103) C(104) C(110) 122(1)
C(301) C(401) C(409) 118(1)
C(301) C(401) C(402) 119(1)
C(309) C(301) C(401) 114.1(9)
C(301) C(309) C(310) 119.5(9)
C(32) C(31) C(36) 119(1)
C(33) C(32) C(31) 118(1)
C(32) C(33) C(34) 122(1)
C(310) C(304) C(303) 122.6(9)
C(305) C(310) C(304) 122.3(9)
C(309) C(310) C(304) 117.9(9)
C(309) C(310) C(305) 119(1)
C(310) C(305) C(306) 121(1)
C(36) C(35) C(34) 117(1)
C(35) C(34) C(33) 118(1)
C(35) C(36) C(31) 122(1)
C(25) C(26) C(21) 119(1)
C(24) C(25) C(26) 123(1)
C(25) C(24) C(23) 116(1)
C(203) C(204) C(210) 123(1)
C(204) C(210) C(205) 122(1)
C(204) C(210) C(209) 115.7(9)
C(204) C(203) C(202) 118(1)
C(204) C(203) C(303) 112.7(9)
C(304) C(303) C(203) 113.3(9)
C(202) C(203) C(303) 128.8(9)
C(201) C(202) C(203) 122(1)
C(202) C(201) C(101) 125.2(9)
C(202) C(201) C(209) 120.1(9)
C(22) C(21) C(26) 115(1)
C(21) C(22) C(23) 121(1)
C(209) C(210) C(205) 121(1)
C(210) C(205) C(206) 120(1)
C(210) C(209) C(201) 120(1)
C(210) C(209) C(208) 114(1)
C(13) C(12) C(11) 122(1)
C(14) C(13) C(12) 116(1)
C(13) C(14) C(15) 124(1)
C(209) C(208) C(207) 122(1)
C(208) C(207) C(206) 120(1)
C(208) C(209) C(201) 124(1)
C(402) C(401) C(409) 121(1)
C(401) C(409) C(408) 126(1)
C(401) C(409) C(410) 114(1)
C(401) C(402) C(403) 119(1)
C(305) C(306) C(307) 117(1)
C(207) C(206) C(205) 119.6(9)
C(108) C(109) C(101) 122(1)
C(108) C(109) C(110) 116(1)
C(107) C(108) C(109) 122(1)
C(108) C(107) C(106) 120(1)
C(11) C(16) C(15) 122(1)
C(16) C(15) C(14) 116(1)
C(16) C(11) C(12) 117(1)
C(42) C(41) C(46) 115(1)
C(43) C(42) C(41) 124(1)
C(201) C(101) C(102) 122(1)
C(109) C(101) C(102) 120(1)
C(201) C(101) C(109) 115.6(9)
C(101) C(109) C(110) 120(1)
C(101) C(201) C(209) 114.6(9)
C(22) C(23) C(24) 122(1)
C(41) C(46) C(45) 122(1)
C(109) C(110) C(104) 117(1)
C(404) C(403) C(402) 122(1)
C(403) C(404) C(410) 122(1)
C(408) C(409) C(410) 118(1)
C(409) C(410) C(404) 119(1)
C(409) C(410) C(405) 115(1)
C(409) C(408) C(407) 122(1)
C(404) C(410) C(405) 124(1)
C(410) C(405) C(406) 124(1)
C(405) C(406) C(407) 119(1)
C(408) C(407) C(406) 119(1)
O(2) C(6) H(7) 109.4784
O(2) C(6) H(8) 109.4746
O(2) C(6) H(9) 109.4679
O(1) C(5) H(10) 109.4832
O(1) C(5) H(11) 109.4711
O(1) C(5) H(12) 109.4741
C(1) C(2) H(4) 109.4725
C(1) C(2) H(5) 109.4715
C(1) C(2) H(6) 109.4722
H(5) C(2) H(4) 109.4686
H(6) C(2) H(4) 109.4802
H(6) C(2) H(5) 109.4624
C(44) C(45) H(19) 121.2917
H(20) C(44) C(45) 118.7424
H(20) C(44) C(43) 118.7370
C(44) C(43) H(21) 121.4067
H(51) C(105) C(110) 120.1211
H(51) C(105) C(106) 120.1124
C(105) C(106) H(52) 120.3011
H(43) C(308) C(307) 121.0258
C(308) C(307) H(42) 118.3955
H(43) C(308) C(309) 121.0335
H(49) C(103) C(102) 120.4571
H(49) C(103) C(104) 120.4492
C(103) C(104) H(50) 118.9464
H(13) C(32) C(31) 120.6391
H(13) C(32) C(33) 120.6361
C(32) C(33) H(14) 118.5327
C(310) C(304) H(39) 118.7019
C(310) C(305) H(40) 119.3646
C(35) C(34) H(15) 120.5500
H(16) C(35) C(34) 121.4735
C(35) C(36) H(17) 118.8184
H(16) C(35) C(36) 121.4805
C(25) C(26) H(32) 120.1903
H(31) C(25) C(26) 118.0517
C(25) C(24) H(30) 121.8415
H(31) C(25) C(24) 118.0549
C(3) C(4) H(1) 109.4709
C(3) C(4) H(2) 109.4725
C(3) C(4) H(3) 109.4742
H(44) C(204) C(210) 118.2996
H(44) C(204) C(203) 118.3002
H(39) C(304) C(303) 118.7112
C(31) C(36) H(17) 118.8210
C(21) C(26) H(32) 120.1903
C(21) C(22) H(28) 119.1978
C(210) C(205) H(45) 119.6948
H(2) C(4) H(1) 109.4726
H(3) C(4) H(1) 109.4574
H(3) C(4) H(2) 109.4798
C(13) C(12) H(23) 118.8256
H(24) C(13) C(12) 121.9762
H(24) C(13) C(14) 121.9799
C(13) C(14) H(25) 117.9611
H(48) C(208) C(207) 118.5067
C(208) C(207) H(47) 119.8773
H(48) C(208) C(209) 118.5189
H(40) C(305) C(306) 119.3701
C(305) C(306) H(41) 121.0620
C(207) C(206) H(46) 120.1734
H(47) C(207) C(206) 119.8644
H(55) C(108) C(109) 118.9323
C(108) C(107) H(53) 119.5828
H(55) C(108) C(107) 118.9144
C(206) C(205) H(45) 119.6831
H(46) C(206) C(205) 120.1822
H(27) C(16) C(15) 118.5911
C(16) C(15) H(26) 121.5062
H(27) C(16) C(11) 118.5855
H(22) C(42) C(41) 117.7455
H(22) C(42) C(43) 117.7360
C(42) C(43) H(21) 121.4150
H(28) C(22) C(23) 119.1986
C(22) C(23) H(29) 118.7463
H(23) C(12) C(11) 118.8366
H(41) C(306) C(307) 121.0909
C(306) C(307) H(42) 118.3874
C(41) C(46) H(18) 118.7654
H(14) C(33) C(34) 118.5233
C(33) C(34) H(15) 120.5502
C(24) C(23) H(29) 118.7551
H(30) C(24) C(23) 121.8554
H(33) C(403) C(402) 118.9184
H(33) C(403) C(404) 118.9157
C(403) C(404) H(34) 118.9532
C(409) C(408) H(38) 118.8878
C(110) C(104) H(50) 118.9447
H(34) C(404) C(410) 118.9551
C(45) C(46) H(18) 118.7645
H(19) C(45) C(46) 121.3049
H(52) C(106) C(107) 120.3120
C(106) C(107) H(53) 119.5773
C(410) C(405) H(35) 117.9721
H(35) C(405) C(406) 117.9759
C(405) C(406) H(36) 120.2172
H(38) C(408) C(407) 118.8836
C(408) C(407) H(37) 120.3701
C(406) C(407) H(37) 120.3635
H(36) C(406) C(407) 120.2332
C(15) C(14) H(25) 117.9572
H(26) C(15) C(14) 121.4999
H(11) C(5) H(10) 109.4701
H(12) C(5) H(10) 109.4598
H(12) C(5) H(11) 109.4689
H(8) C(6) H(7) 109.4686
H(9) C(6) H(7) 109.4703
H(9) C(6) H(8) 109.4675

loop_
_geom_bond_atom_site_label_1
_geom_bond_atom_site_label_2
_geom_bond_distance
Rh(1) P(1) 2.199(3)
Rh(1) P(2) 2.225(3)
Rh(1) N(1) 2.11(1)
Rh(1) N(2) 2.11(1)
P(1) C(202) 1.91(1)
P(1) C(21) 1.80(1)
P(1) C(11) 1.82(1)
P(2) C(302) 1.86(1)
P(2) C(31) 1.86(1)
P(2) C(41) 1.79(1)
P(3) F(1) 1.57(1)
P(3) F(2) 1.55(1)
P(3) F(3) 1.54(1)
P(3) F(4) 1.55(1)
P(3) F(5) 1.59(1)
P(3) F(6) 1.54(1)
O(2) C(402) 1.33(2)
O(2) C(6) 1.51(2)
O(1) C(102) 1.34(2)
O(1) C(5) 1.43(2)
N(1) C(1) 1.11(2)
N(2) C(3) 1.09(2)
C(302) C(301) 1.39(2)
C(302) C(303) 1.42(1)
C(1) C(2) 1.47(2)
C(44) C(45) 1.38(2)
C(44) C(43) 1.40(2)
C(105) C(110) 1.40(2)
C(105) C(106) 1.33(3)
C(308) C(307) 1.37(2)
C(308) C(309) 1.43(2)
C(103) C(102) 1.44(2)
C(103) C(104) 1.37(2)
C(301) C(401) 1.50(1)
C(301) C(309) 1.43(2)
C(32) C(31) 1.35(2)
C(32) C(33) 1.37(2)
C(310) C(304) 1.41(1)
C(310) C(305) 1.42(1)
C(310) C(309) 1.42(1)
C(35) C(34) 1.42(2)
C(35) C(36) 1.36(2)
C(25) C(26) 1.34(2)
C(25) C(24) 1.37(2)
C(3) C(4) 1.44(2)
C(204) C(210) 1.44(2)
C(204) C(203) 1.35(1)
C(304) C(303) 1.35(2)
C(202) C(203) 1.44(1)
C(202) C(201) 1.34(1)
C(31) C(36) 1.39(2)
C(21) C(26) 1.45(2)
C(21) C(22) 1.39(2)
C(210) C(205) 1.38(1)
C(210) C(209) 1.45(2)
C(303) C(203) 1.53(1)
C(13) C(12) 1.39(2)
C(13) C(14) 1.39(2)
C(208) C(207) 1.36(1)
C(208) C(209) 1.43(2)
C(401) C(409) 1.38(2)
C(401) C(402) 1.42(2)
C(305) C(306) 1.38(2)
C(207) C(206) 1.41(2)
C(108) C(109) 1.37(2)
C(108) C(107) 1.34(2)
C(206) C(205) 1.38(2)
C(16) C(15) 1.40(2)
C(16) C(11) 1.35(2)
C(42) C(41) 1.40(2)
C(42) C(43) 1.37(2)
C(101) C(102) 1.38(2)
C(101) C(109) 1.42(2)
C(101) C(201) 1.51(1)
C(22) C(23) 1.35(2)
C(12) C(11) 1.42(2)
C(306) C(307) 1.44(2)
C(41) C(46) 1.40(2)
C(33) C(34) 1.36(2)
C(109) C(110) 1.39(2)
C(24) C(23) 1.38(2)
C(403) C(402) 1.39(2)
C(403) C(404) 1.31(3)
C(209) C(201) 1.41(1)
C(409) C(410) 1.52(2)
C(409) C(408) 1.38(2)
C(110) C(104) 1.44(2)
C(404) C(410) 1.37(2)
C(45) C(46) 1.42(2)
C(106) C(107) 1.39(2)
C(410) C(405) 1.33(3)
C(405) C(406) 1.45(3)
C(408) C(407) 1.40(2)
C(406) C(407) 1.37(3)
C(15) C(14) 1.37(2)
C(2) H(4) 0.9600
C(2) H(5) 0.9601
C(2) H(6) 0.9599
C(44) H(20) 0.9300
C(105) H(51) 0.9299
C(308) H(43) 0.9300
C(103) H(49) 0.9300
C(32) H(13) 0.9300
C(35) H(16) 0.9301
C(25) H(31) 0.9299
C(204) H(44) 0.9300
C(304) H(39) 0.9300
C(26) H(32) 0.9300
C(4) H(1) 0.9600
C(4) H(2) 0.9600
C(4) H(3) 0.9600
C(13) H(24) 0.9299
C(208) H(48) 0.9301
C(305) H(40) 0.9300
C(207) H(47) 0.9300
C(108) H(55) 0.9300
C(206) H(46) 0.9299
C(16) H(27) 0.9300
C(42) H(22) 0.9300
C(22) H(28) 0.9300
C(12) H(23) 0.9300
C(306) H(41) 0.9299
C(33) H(14) 0.9300
C(24) H(30) 0.9300
C(307) H(42) 0.9300
C(403) H(33) 0.9300
C(205) H(45) 0.9300
C(404) H(34) 0.9301
C(45) H(19) 0.9300
C(23) H(29) 0.9300
C(106) H(52) 0.9300
C(46) H(18) 0.9300
C(104) H(50) 0.9301
C(405) H(35) 0.9301
C(34) H(15) 0.9300
C(36) H(17) 0.9300
C(408) H(38) 0.9300
C(107) H(53) 0.9300
C(406) H(36) 0.9301
C(43) H(21) 0.9300
C(15) H(26) 0.9300
C(14) H(25) 0.9301
C(5) H(10) 0.9600
C(5) H(11) 0.9599
C(5) H(12) 0.9601
C(407) H(37) 0.9299
C(6) H(7) 0.9599
C(6) H(8) 0.9600
C(6) H(9) 0.9600

loop_
_geom_contact_atom_site_label_1
_geom_contact_atom_site_label_2
_geom_contact_distance
_geom_contact_site_symmetry_2
Rh(1) C(302) 3.43(1) .
Rh(1) C(1) 3.20(1) .
Rh(1) C(3) 3.17(1) .
Rh(1) C(202) 3.45(1) .
Rh(1) C(31) 3.25(1) .
Rh(1) C(21) 3.47(1) .
Rh(1) C(16) 3.36(1) .
Rh(1) C(41) 3.54(1) .
Rh(1) C(36) 3.39(1) .
Rh(1) C(11) 3.23(1) .
P(1) P(2) 3.259(4) .
P(1) N(1) 3.11(1) .
P(1) C(302) 3.50(1) .
P(1) C(26) 2.86(1) .
P(1) C(303) 3.17(1) .
P(1) C(16) 2.75(1) .
P(1) C(101) 3.34(1) .
P(1) C(22) 2.79(1) .
P(1) C(12) 2.85(1) .
P(1) C(203) 2.79(1) .
P(1) C(201) 2.90(1) .
P(2) N(2) 3.19(1) .
P(2) C(301) 2.90(1) .
P(2) C(32) 2.82(1) .
P(2) C(202) 3.50(1) .
P(2) C(303) 2.77(1) .
P(2) C(401) 3.37(1) .
P(2) C(42) 2.76(1) .
P(2) C(203) 3.14(1) .
P(2) C(46) 2.83(1) .
P(2) C(36) 2.79(1) .
F(1) F(2) 2.20(2) .
F(1) F(3) 2.20(2) .
F(1) F(4) 3.12(1) .
F(1) F(5) 2.25(2) .
F(1) F(6) 2.20(1) .
F(1) C(310) 3.30(1) .
F(1) C(304) 3.14(1) .
F(1) C(305) 3.11(1) .
F(2) F(3) 2.15(1) .
F(2) F(4) 2.18(2) .
F(2) F(5) 3.14(2) .
F(2) F(6) 2.26(1) .
F(2) C(204) 3.31(2) .
F(2) C(210) 3.49(1) .
F(2) C(205) 3.19(2) .
F(3) F(4) 2.20(1) .
F(3) F(5) 2.18(2) .
F(3) F(6) 3.08(1) .
F(3) C(2) 3.32(2) 65601
F(3) C(107) 3.19(2) 55601
F(4) F(5) 2.22(2) .
F(4) F(6) 2.17(1) .
F(4) C(2) 3.49(2) 65601
F(4) C(4) 3.43(2) 65601
F(4) C(24) 3.55(2) 65501
F(5) F(6) 2.21(1) .
F(5) C(4) 3.45(2) 65601
F(5) C(43) 3.54(2) 55601
F(6) C(4) 3.22(2) 65601
F(6) C(23) 3.44(2) 65501
F(6) C(407) 3.38(2) 65501
O(2) C(302) 3.32(1) .
O(2) C(301) 2.70(1) .
O(2) C(32) 3.32(1) .
O(2) C(31) 3.37(1) .
O(2) C(401) 2.30(2) .
O(2) C(403) 2.44(2) .
O(2) C(409) 3.59(2) .
O(2) C(309) 3.38(1) .
O(1) C(103) 2.47(2) .
O(1) C(202) 3.51(1) .
O(1) C(101) 2.31(1) .
O(1) C(12) 3.25(1) .
O(1) C(209) 3.42(1) .
O(1) C(201) 2.79(1) .
O(1) C(11) 3.47(1) .
N(1) N(2) 2.83(1) .
N(1) C(2) 2.58(2) .
N(1) C(3) 3.48(2) .
N(1) C(16) 2.88(1) .
N(1) C(11) 3.06(1) .
N(2) C(1) 3.53(2) .
N(2) C(31) 3.13(2) .
N(2) C(4) 2.53(2) .
N(2) C(36) 3.04(2) .
C(302) C(310) 2.82(1) .
C(302) C(204) 3.53(2) .
C(302) C(304) 2.40(1) .
C(302) C(202) 3.54(2) .
C(302) C(31) 3.07(1) .
C(302) C(21) 3.55(2) .
C(302) C(401) 2.58(2) .
C(302) C(41) 2.86(2) .
C(302) C(203) 2.63(1) .
C(302) C(409) 3.47(2) .
C(302) C(402) 3.44(2) .
C(302) C(309) 2.44(1) .
C(302) C(46) 3.14(2) .
C(1) C(206) 3.57(2) 45501
C(1) C(16) 3.42(2) .
C(2) F(3) 3.32(2) 45401
C(2) F(4) 3.49(2) 45401
C(2) C(207) 3.42(2) 45501
C(2) C(206) 3.55(2) 45501
C(44) C(42) 2.37(2) .
C(44) C(41) 2.81(2) .
C(44) C(46) 2.40(2) .
C(105) C(108) 2.73(2) .
C(105) C(109) 2.43(2) .
C(105) C(104) 2.48(2) .
C(105) C(107) 2.35(2) .
C(308) C(301) 2.48(2) .
C(308) C(310) 2.47(2) .
C(308) C(401) 2.76(2) .
C(308) C(305) 2.83(2) .
C(308) C(306) 2.47(2) .
C(308) C(409) 3.20(2) .
C(308) C(402) 3.39(2) .
C(308) C(408) 3.52(2) .
C(103) C(101) 2.44(2) .
C(103) C(109) 2.82(2) .
C(103) C(110) 2.46(2) .
C(103) C(15) 3.47(2) .
C(103) C(14) 3.58(2) .
C(103) C(5) 2.80(2) .
C(301) C(310) 2.46(2) .
C(301) C(304) 2.79(1) .
C(301) C(31) 3.41(2) .
C(301) C(303) 2.43(1) .
C(301) C(409) 2.47(2) .
C(301) C(402) 2.53(1) .
C(301) C(408) 2.90(2) .
C(32) C(35) 2.80(2) .
C(32) C(42) 3.50(2) .
C(32) C(41) 2.93(2) .
C(32) C(402) 3.37(2) .
C(32) C(46) 3.45(2) .
C(32) C(34) 2.40(2) .
C(32) C(36) 2.38(2) .
C(310) C(303) 2.42(2) .
C(310) C(306) 2.44(2) .
C(310) C(307) 2.79(2) .
C(35) C(31) 2.42(2) .
C(35) C(33) 2.40(2) .
C(35) C(404) 3.45(2) .
C(35) C(410) 3.48(2) .
C(25) C(21) 2.41(2) .
C(25) C(22) 2.72(2) .
C(25) C(23) 2.34(2) .
C(3) C(306) 3.46(2) 55401
C(3) C(36) 3.58(2) .
C(204) C(304) 2.86(1) .
C(204) C(202) 2.39(1) .
C(204) C(303) 2.41(1) .
C(204) C(41) 3.52(2) .
C(204) C(205) 2.47(2) .
C(204) C(209) 2.44(2) .
C(204) C(201) 2.79(1) .
C(204) C(46) 3.28(2) .
C(304) C(202) 3.56(2) .
C(304) C(21) 3.43(1) .
C(304) C(26) 3.22(1) .
C(304) C(305) 2.48(1) .
C(304) C(203) 2.41(1) .
C(304) C(309) 2.43(1) .
C(202) C(21) 2.92(2) .
C(202) C(26) 3.22(2) .
C(202) C(210) 2.82(1) .
C(202) C(303) 2.68(2) .
C(202) C(108) 3.46(2) .
C(202) C(101) 2.53(2) .
C(202) C(102) 3.47(2) .
C(202) C(109) 3.39(2) .
C(202) C(209) 2.38(2) .
C(202) C(11) 3.04(2) .
C(31) C(401) 3.02(2) .
C(31) C(42) 3.55(2) .
C(31) C(41) 2.77(2) .
C(31) C(33) 2.34(2) .
C(31) C(402) 3.13(2) .
C(31) C(46) 3.58(2) .
C(31) C(34) 2.76(2) .
C(21) C(303) 3.07(1) .
C(21) C(12) 3.05(1) .
C(21) C(24) 2.82(2) .
C(21) C(203) 3.27(1) .
C(21) C(23) 2.39(2) .
C(21) C(11) 2.83(2) .
C(26) C(303) 3.35(2) .
C(26) C(22) 2.41(2) .
C(26) C(12) 3.43(2) .
C(26) C(24) 2.39(2) .
C(26) C(203) 3.42(2) .
C(26) C(23) 2.73(2) .
C(26) C(11) 3.60(2) .
C(210) C(208) 2.43(2) .
C(210) C(207) 2.78(2) .
C(210) C(206) 2.40(1) .
C(210) C(203) 2.46(1) .
C(210) C(201) 2.49(1) .
C(303) C(41) 3.29(2) .
C(303) C(309) 2.81(1) .
C(303) C(46) 3.40(2) .
C(4) F(4) 3.43(2) 45401
C(4) F(5) 3.45(2) 45401
C(4) F(6) 3.22(2) 45401
C(4) C(306) 3.45(2) 55401
C(4) C(307) 3.38(2) 55401
C(13) C(16) 2.79(2) .
C(13) C(15) 2.43(2) .
C(13) C(11) 2.46(2) .
C(208) C(206) 2.40(1) .
C(208) C(101) 2.87(1) .
C(208) C(102) 3.43(2) .
C(208) C(109) 3.33(2) .
C(208) C(205) 2.78(2) .
C(208) C(201) 2.52(1) .
C(401) C(403) 2.42(2) .
C(401) C(404) 2.78(2) .
C(401) C(309) 2.46(1) .
C(401) C(410) 2.45(2) .
C(401) C(36) 3.08(2) .
C(401) C(408) 2.46(2) .
C(305) C(307) 2.41(2) .
C(305) C(309) 2.45(1) .
C(207) C(2) 3.42(2) 65501
C(207) C(205) 2.41(2) .
C(207) C(209) 2.45(2) .
C(108) C(42) 3.42(2) .
C(108) C(101) 2.44(2) .
C(108) C(209) 3.32(2) .
C(108) C(201) 2.82(2) .
C(108) C(110) 2.35(2) .
C(108) C(106) 2.37(2) .
C(206) C(1) 3.57(2) 65501
C(206) C(2) 3.55(2) 65501
C(206) C(209) 2.85(2) .
C(16) C(101) 3.10(2) .
C(16) C(12) 2.37(2) .
C(16) C(102) 3.38(2) .
C(16) C(109) 3.19(2) .
C(16) C(110) 3.46(2) .
C(16) C(14) 2.36(2) .
C(42) C(45) 2.77(2) .
C(42) C(46) 2.37(2) .
C(101) C(209) 2.46(1) .
C(101) C(110) 2.45(2) .
C(101) C(104) 2.79(2) .
C(101) C(11) 2.96(2) .
C(22) C(24) 2.40(2) .
C(12) C(102) 3.32(2) .
C(12) C(15) 2.77(2) .
C(12) C(14) 2.36(2) .
C(306) C(3) 3.46(2) 55601
C(306) C(4) 3.45(2) 55601
C(306) C(309) 2.83(2) .
C(102) C(109) 2.44(2) .
C(102) C(209) 3.31(2) .
C(102) C(201) 2.54(1) .
C(102) C(110) 2.84(2) .
C(102) C(104) 2.43(2) .
C(102) C(5) 2.36(2) .
C(102) C(11) 3.14(2) .
C(41) C(203) 3.14(2) .
C(41) C(45) 2.47(2) .
C(41) C(43) 2.46(2) .
C(33) C(36) 2.70(2) .
C(109) C(209) 3.18(2) .
C(109) C(201) 2.48(2) .
C(109) C(106) 2.78(2) .
C(109) C(104) 2.42(2) .
C(109) C(107) 2.37(2) .
C(109) C(11) 3.60(2) .
C(24) F(4) 3.55(2) 45501
C(307) C(4) 3.38(2) 55601
C(307) C(309) 2.40(2) .
C(203) C(209) 2.82(2) .
C(203) C(201) 2.43(1) .
C(203) C(46) 3.38(2) .
C(403) C(409) 2.83(2) .
C(403) C(410) 2.35(2) .
C(403) C(405) 3.58(3) .
C(403) C(6) 2.72(3) .
C(205) C(209) 2.47(2) .
C(409) C(402) 2.45(2) .
C(409) C(404) 2.50(2) .
C(409) C(309) 3.18(2) .
C(409) C(405) 2.42(2) .
C(409) C(36) 3.10(2) .
C(409) C(406) 2.81(2) .
C(409) C(407) 2.44(2) .
C(402) C(404) 2.36(2) .
C(402) C(309) 3.33(1) .
C(402) C(410) 2.78(2) .
C(402) C(36) 3.41(2) .
C(402) C(6) 2.34(2) .
C(201) C(11) 3.37(2) .
C(110) C(106) 2.37(2) .
C(110) C(107) 2.71(2) .
C(110) C(15) 3.58(2) .
C(404) C(405) 2.39(3) .
C(309) C(408) 3.39(1) .
C(45) C(43) 2.44(2) .
C(23) F(6) 3.44(2) 45501
C(410) C(36) 3.43(2) .
C(410) C(408) 2.50(2) .
C(410) C(406) 2.45(2) .
C(410) C(407) 2.87(2) .
C(46) C(43) 2.79(2) .
C(104) C(15) 3.37(2) .
C(405) C(408) 2.77(2) .
C(405) C(407) 2.44(2) .
C(34) C(36) 2.38(2) .
C(408) C(406) 2.39(2) .
C(107) F(3) 3.19(2) 55401
C(43) F(5) 3.54(2) 55401
C(15) C(11) 2.42(2) .
C(14) C(11) 2.76(2) .
C(407) F(6) 3.38(2) 45501
Rh(1) H(17) 2.9880 .
Rh(1) H(22) 3.2917 .
Rh(1) H(27) 2.8745 .
Rh(1) H(28) 3.2248 .
P(1) H(23) 2.9470 .
P(1) H(27) 2.8002 .
P(1) H(28) 2.8699 .
P(1) H(32) 2.9830 .
P(2) H(13) 2.9304 .
P(2) H(17) 2.8264 .
P(2) H(18) 2.9420 .
P(2) H(22) 2.8113 .
P(3) H(2) 3.3642 65601
P(3) H(4) 3.2251 65601
P(3) H(29) 3.5515 65501
F(1) H(21) 3.5561 55601
F(1) H(39) 2.8236 .
F(1) H(40) 2.8061 .
F(1) H(44) 2.9849 .
F(2) H(29) 3.3013 65501
F(2) H(39) 3.2930 .
F(2) H(44) 2.8459 .
F(2) H(45) 2.7163 .
F(3) H(4) 2.4075 65601
F(3) H(6) 3.5703 65601
F(3) H(21) 2.7290 55601
F(3) H(40) 3.0902 .
F(3) H(52) 3.5219 55601
F(3) H(53) 2.5373 55601
F(4) H(1) 3.5792 65601
F(4) H(2) 2.6233 65601
F(4) H(4) 2.6974 65601
F(4) H(29) 3.1208 65501
F(4) H(30) 2.8827 65501
F(5) H(1) 3.0132 65601
F(5) H(2) 3.1405 65601
F(5) H(4) 2.8542 65601
F(5) H(20) 3.1683 55601
F(5) H(21) 2.8370 55601
F(6) H(1) 2.9896 65601
F(6) H(2) 2.6012 65601
F(6) H(29) 2.5565 65501
F(6) H(37) 2.6391 65501
F(6) H(45) 3.2971 .
O(2) H(7) 2.0441 .
O(2) H(8) 2.0442 .
O(2) H(9) 2.0441 .
O(2) H(13) 3.3046 .
O(2) H(18) 2.9383 .
O(2) H(33) 2.6572 .
O(2) H(43) 3.4586 .
O(1) H(10) 1.9678 .
O(1) H(11) 1.9676 .
O(1) H(12) 1.9678 .
O(1) H(23) 3.2533 .
O(1) H(32) 3.4064 .
O(1) H(48) 3.3837 .
O(1) H(49) 2.6933 .
N(1) H(4) 3.0462 .
N(1) H(5) 3.0357 .
N(1) H(6) 3.0289 .
N(1) H(27) 2.6955 .
N(1) H(28) 3.2262 .
N(1) H(46) 3.5508 45501
N(2) H(1) 3.0035 .
N(2) H(2) 2.9847 .
N(2) H(3) 2.9813 .
N(2) H(17) 3.0277 .
N(2) H(22) 3.2311 .
N(2) H(41) 3.3874 55401
C(302) H(18) 2.7176 .
C(302) H(38) 3.2130 .
C(302) H(39) 3.2309 .
C(302) H(44) 3.5096 .
C(1) H(4) 2.0078 .
C(1) H(5) 2.0079 .
C(1) H(6) 2.0078 .
C(1) H(27) 3.3587 .
C(1) H(46) 3.4436 45501
C(2) H(15) 3.2755 64502
C(2) H(20) 3.4201 45501
C(2) H(21) 3.5120 45501
C(44) H(4) 3.5382 65501
C(44) H(5) 3.1462 65501
C(44) H(18) 3.2336 .
C(44) H(19) 2.0273 .
C(44) H(21) 2.0467 .
C(44) H(22) 3.2041 .
C(105) H(31) 3.2881 55401
C(105) H(50) 2.6540 .
C(105) H(52) 1.9716 .
C(105) H(53) 3.1829 .
C(308) H(3) 2.8318 55601
C(308) H(38) 3.3612 .
C(308) H(41) 3.3004 .
C(308) H(42) 1.9885 .
C(103) H(10) 3.0500 .
C(103) H(12) 2.4343 .
C(103) H(48) 3.5981 .
C(103) H(50) 1.9970 .
C(301) H(18) 3.3531 .
C(301) H(38) 2.5837 .
C(301) H(43) 2.6636 .
C(32) H(7) 3.3505 .
C(32) H(14) 1.9901 .
C(32) H(15) 3.2308 .
C(32) H(17) 3.2066 .
C(32) H(41) 3.4205 55401
C(310) H(3) 3.4175 55601
C(310) H(39) 2.0292 .
C(310) H(40) 2.0398 .
C(310) H(41) 3.2788 .
C(310) H(43) 3.3123 .
C(35) H(14) 3.2342 .
C(35) H(15) 2.0595 .
C(35) H(17) 1.9857 .
C(35) H(25) 3.1934 65502
C(35) H(26) 3.2072 65502
C(25) H(23) 3.4375 .
C(25) H(29) 3.1835 .
C(25) H(30) 2.0246 .
C(25) H(32) 1.9741 .
C(25) H(35) 2.7509 64602
C(25) H(39) 3.4719 .
C(25) H(52) 3.1311 55601
C(3) H(1) 1.9772 .
C(3) H(2) 1.9772 .
C(3) H(3) 1.9772 .
C(3) H(41) 3.2857 55401
C(204) H(18) 3.2612 .
C(204) H(39) 2.6717 .
C(204) H(45) 2.6456 .
C(304) H(32) 3.2900 .
C(304) H(40) 2.6549 .
C(304) H(44) 2.6533 .
C(202) H(32) 2.8259 .
C(202) H(39) 3.5306 .
C(202) H(44) 3.2328 .
C(202) H(55) 2.8892 .
C(31) H(13) 1.9946 .
C(31) H(14) 3.1766 .
C(31) H(16) 3.2579 .
C(31) H(17) 2.0153 .
C(31) H(22) 3.5965 .
C(21) H(23) 2.6146 .
C(21) H(28) 2.0131 .
C(21) H(29) 3.2195 .
C(21) H(31) 3.2432 .
C(21) H(32) 2.0784 .
C(21) H(46) 3.4353 45501
C(26) H(23) 2.7011 .
C(26) H(28) 3.2565 .
C(26) H(30) 3.2259 .
C(26) H(31) 1.9534 .
C(26) H(35) 3.1737 64602
C(26) H(39) 3.0540 .
C(26) H(52) 3.5807 55601
C(210) H(5) 3.3687 65501
C(210) H(44) 2.0475 .
C(210) H(45) 2.0103 .
C(210) H(46) 3.2378 .
C(210) H(48) 3.2766 .
C(303) H(18) 3.0117 .
C(303) H(32) 3.4064 .
C(303) H(39) 1.9692 .
C(303) H(44) 2.4613 .
C(4) H(25) 3.2629 65502
C(4) H(30) 3.3615 55401
C(4) H(42) 3.5662 55401
C(13) H(1) 3.4089 64502
C(13) H(10) 3.1535 .
C(13) H(23) 2.0118 .
C(13) H(25) 2.0001 .
C(13) H(26) 3.2660 .
C(13) H(47) 3.0847 45501
C(208) H(5) 3.1923 65501
C(208) H(6) 3.2616 65501
C(208) H(46) 3.2325 .
C(208) H(47) 1.9900 .
C(208) H(55) 3.4620 .
C(401) H(17) 3.0306 .
C(401) H(33) 3.2611 .
C(401) H(38) 2.6590 .
C(401) H(43) 2.4128 .
C(305) H(3) 3.1408 55601
C(305) H(21) 3.5176 55601
C(305) H(39) 2.6430 .
C(305) H(41) 2.0219 .
C(305) H(42) 3.2430 .
C(305) H(53) 3.3062 55601
C(207) H(5) 3.1020 65501
C(207) H(6) 3.0143 65501
C(207) H(45) 3.2531 .
C(207) H(46) 2.0415 .
C(207) H(48) 1.9769 .
C(108) H(22) 2.9525 .
C(108) H(27) 3.2616 .
C(108) H(48) 3.4182 .
C(108) H(52) 3.2037 .
C(108) H(53) 1.9683 .
C(206) H(5) 3.0986 65501
C(206) H(6) 3.5003 65501
C(206) H(28) 3.4060 65501
C(206) H(45) 2.0131 .
C(206) H(47) 2.0385 .
C(206) H(48) 3.2303 .
C(16) H(23) 3.2039 .
C(16) H(25) 3.1985 .
C(16) H(26) 2.0503 .
C(42) H(13) 2.9876 .
C(42) H(18) 3.2158 .
C(42) H(20) 3.2066 .
C(42) H(21) 2.0209 .
C(42) H(41) 2.8500 55401
C(42) H(55) 2.6793 .
C(42) H(53) 3.2016 .
C(101) H(27) 3.1826 .
C(101) H(48) 2.5269 .
C(101) H(49) 3.2785 .
C(101) H(55) 2.6063 .
C(22) H(23) 3.3707 .
C(22) H(29) 1.9734 .
C(22) H(30) 3.2360 .
C(22) H(32) 3.2534 .
C(22) H(38) 2.7902 .
C(22) H(45) 3.4505 45501
C(22) H(46) 2.8353 45501
C(12) H(10) 3.2313 .
C(12) H(24) 2.0421 .
C(12) H(25) 3.1948 .
C(12) H(27) 3.2124 .
C(12) H(32) 3.4752 .
C(12) H(35) 3.5814 64602
C(12) H(46) 3.1986 45501
C(12) H(47) 3.5874 45501
C(306) H(3) 2.6764 55601
C(306) H(21) 3.5466 55601
C(306) H(22) 3.3057 55601
C(306) H(40) 2.0057 .
C(306) H(42) 2.0504 .
C(306) H(43) 3.3087 .
C(102) H(10) 2.7653 .
C(102) H(11) 3.1202 .
C(102) H(12) 2.4440 .
C(102) H(48) 2.9124 .
C(102) H(49) 2.0756 .
C(102) H(50) 3.2683 .
C(41) H(13) 2.4598 .
C(41) H(18) 2.0184 .
C(41) H(19) 3.3113 .
C(41) H(21) 3.2906 .
C(41) H(22) 2.0108 .
C(41) H(55) 3.4794 .
C(33) H(7) 3.5081 .
C(33) H(13) 2.0105 .
C(33) H(15) 1.9986 .
C(33) H(16) 3.2415 .
C(33) H(42) 3.3287 55401
C(109) H(27) 2.9481 .
C(109) H(48) 2.8659 .
C(109) H(50) 3.2599 .
C(109) H(51) 3.2660 .
C(109) H(55) 1.9924 .
C(109) H(53) 3.1988 .
C(24) H(2) 3.0268 55601
C(24) H(28) 3.2245 .
C(24) H(29) 2.0037 .
C(24) H(31) 1.9881 .
C(24) H(32) 3.2210 .
C(24) H(34) 3.0638 64602
C(24) H(35) 3.1555 64602
C(307) H(3) 2.5141 55601
C(307) H(40) 3.2580 .
C(307) H(41) 2.0769 .
C(307) H(43) 2.0139 .
C(203) H(18) 3.3452 .
C(203) H(32) 3.1022 .
C(203) H(39) 2.4734 .
C(203) H(44) 1.9728 .
C(403) H(7) 2.9741 .
C(403) H(9) 2.3438 .
C(403) H(34) 1.9407 .
C(403) H(43) 3.5613 .
C(205) H(5) 3.2714 65501
C(205) H(28) 3.5979 65501
C(205) H(29) 3.4167 65501
C(205) H(44) 2.6432 .
C(205) H(46) 2.0178 .
C(205) H(47) 3.2503 .
C(209) H(5) 3.3892 65501
C(209) H(44) 3.2869 .
C(209) H(45) 3.3092 .
C(209) H(47) 3.2847 .
C(209) H(48) 2.0479 .
C(209) H(55) 2.8705 .
C(409) H(17) 2.7783 .
C(409) H(34) 3.3467 .
C(409) H(35) 3.2712 .
C(409) H(37) 3.2706 .
C(409) H(38) 2.0042 .
C(409) H(43) 2.6861 .
C(402) H(7) 2.7624 .
C(402) H(8) 3.0981 .
C(402) H(9) 2.3857 .
C(402) H(33) 2.0104 .
C(402) H(34) 3.1956 .
C(402) H(43) 2.9071 .
C(201) H(32) 3.4649 .
C(201) H(48) 2.7073 .
C(201) H(55) 2.4448 .
C(110) H(26) 3.4489 .
C(110) H(27) 3.3051 .
C(110) H(48) 3.5597 .
C(110) H(49) 3.3032 .
C(110) H(50) 2.0597 .
C(110) H(51) 2.0355 .
C(110) H(52) 3.2120 .
C(110) H(55) 3.1961 .
C(404) H(9) 3.5795 .
C(404) H(33) 1.9403 .
C(404) H(35) 2.5585 .
C(309) H(3) 3.3115 55601
C(309) H(38) 2.9570 .
C(309) H(39) 3.2650 .
C(309) H(40) 3.2864 .
C(309) H(42) 3.2369 .
C(309) H(43) 2.0677 .
C(45) H(13) 3.4741 .
C(45) H(18) 2.0412 .
C(45) H(20) 2.0027 .
C(45) H(21) 3.2788 .
C(45) H(36) 3.2744 65501
C(23) H(2) 3.1837 55601
C(23) H(28) 1.9778 .
C(23) H(30) 2.0334 .
C(23) H(31) 3.1805 .
C(23) H(34) 3.3188 64602
C(23) H(38) 2.9566 .
C(23) H(45) 3.2102 45501
C(23) H(46) 3.1835 45501
C(106) H(31) 2.8977 55401
C(106) H(51) 1.9698 .
C(106) H(55) 3.2036 .
C(106) H(53) 2.0179 .
C(410) H(16) 3.4751 .
C(410) H(17) 3.3154 .
C(410) H(33) 3.1795 .
C(410) H(34) 1.9961 .
C(410) H(35) 1.9444 .
C(410) H(36) 3.2715 .
C(410) H(38) 3.3472 .
C(410) H(43) 3.4057 .
C(46) H(13) 2.7721 .
C(46) H(19) 2.0659 .
C(46) H(20) 3.2398 .
C(46) H(22) 3.2087 .
C(46) H(44) 3.1340 .
C(104) H(26) 3.3197 .
C(104) H(49) 2.0114 .
C(104) H(51) 2.6586 .
C(405) H(23) 2.9977 65602
C(405) H(24) 3.2995 65602
C(405) H(34) 2.5889 .
C(405) H(36) 2.0806 .
C(405) H(37) 3.2855 .
C(34) H(6) 3.2431 65502
C(34) H(13) 3.2306 .
C(34) H(14) 1.9791 .
C(34) H(16) 2.0684 .
C(34) H(17) 3.2220 .
C(34) H(25) 3.3106 65502
C(34) H(26) 3.4297 65502
C(36) H(13) 3.2235 .
C(36) H(15) 3.2219 .
C(36) H(16) 2.0112 .
C(408) H(17) 3.0913 .
C(408) H(24) 3.5321 65602
C(408) H(28) 3.1652 .
C(408) H(29) 3.4697 .
C(408) H(36) 3.2373 .
C(408) H(37) 2.0374 .
C(408) H(43) 3.2253 .
C(107) H(21) 3.2858 .
C(107) H(22) 3.0988 .
C(107) H(40) 3.1773 55401
C(107) H(51) 3.1950 .
C(107) H(52) 2.0250 .
C(107) H(55) 1.9619 .
C(406) H(10) 2.9143 65602
C(406) H(19) 2.7851 45501
C(406) H(23) 3.2504 65602
C(406) H(24) 3.0065 65602
C(406) H(35) 2.0583 .
C(406) H(37) 2.0075 .
C(406) H(38) 3.2243 .
C(43) H(4) 3.3822 65501
C(43) H(5) 3.1992 65501
C(43) H(19) 3.2809 .
C(43) H(20) 2.0208 .
C(43) H(22) 1.9852 .
C(43) H(41) 3.1505 55401
C(43) H(55) 3.0848 .
C(43) H(53) 3.0669 .
C(15) H(15) 3.2742 64502
C(15) H(16) 3.2029 64502
C(15) H(24) 3.2667 .
C(15) H(25) 1.9798 .
C(15) H(27) 2.0220 .
C(14) H(1) 3.1424 64502
C(14) H(15) 3.4374 64502
C(14) H(16) 3.4115 64502
C(14) H(23) 3.2004 .
C(14) H(24) 2.0387 .
C(14) H(26) 2.0138 .
C(14) H(27) 3.1971 .
C(14) H(47) 3.3784 45501
C(5) H(36) 2.9576 64602
C(5) H(49) 2.5234 .
C(11) H(23) 2.0390 .
C(11) H(24) 3.3080 .
C(11) H(26) 3.2553 .
C(11) H(27) 1.9741 .
C(407) H(10) 3.4131 65602
C(407) H(19) 3.1186 45501
C(407) H(24) 3.1403 65602
C(407) H(29) 3.5077 .
C(407) H(35) 3.2591 .
C(407) H(36) 2.0064 .
C(407) H(38) 2.0230 .
C(6) H(33) 2.3998 .
H(1) F(4) 3.5792 45401
H(1) F(5) 3.0132 45401
H(1) F(6) 2.9896 45401
H(1) C(13) 3.4089 65502
H(1) C(14) 3.1424 65502
H(2) P(3) 3.3642 45401
H(2) F(4) 2.6233 45401
H(2) F(5) 3.1405 45401
H(2) F(6) 2.6012 45401
H(2) C(24) 3.0268 55401
H(2) C(23) 3.1837 55401
H(3) C(308) 2.8318 55401
H(3) C(310) 3.4175 55401
H(3) C(305) 3.1408 55401
H(3) C(306) 2.6764 55401
H(3) C(307) 2.5141 55401
H(3) C(309) 3.3115 55401
H(4) P(3) 3.2251 45401
H(4) F(3) 2.4075 45401
H(4) F(4) 2.6974 45401
H(4) F(5) 2.8542 45401
H(4) C(44) 3.5382 45501
H(4) C(43) 3.3822 45501
H(5) C(44) 3.1462 45501
H(5) C(210) 3.3687 45501
H(5) C(208) 3.1923 45501
H(5) C(207) 3.1020 45501
H(5) C(206) 3.0986 45501
H(5) C(205) 3.2714 45501
H(5) C(209) 3.3892 45501
H(5) C(43) 3.1992 45501
H(6) F(3) 3.5703 45401
H(6) C(208) 3.2616 45501
H(6) C(207) 3.0143 45501
H(6) C(206) 3.5003 45501
H(6) C(34) 3.2431 64502
H(10) C(406) 2.9143 64602
H(10) C(407) 3.4131 64602
H(15) C(2) 3.2755 65502
H(15) C(15) 3.2742 65502
H(15) C(14) 3.4374 65502
H(16) C(15) 3.2029 65502
H(16) C(14) 3.4115 65502
H(19) C(406) 2.7851 65501
H(19) C(407) 3.1186 65501
H(20) F(5) 3.1683 55401
H(20) C(2) 3.4201 65501
H(21) F(1) 3.5561 55401
H(21) F(3) 2.7290 55401
H(21) F(5) 2.8370 55401
H(21) C(2) 3.5120 65501
H(21) C(305) 3.5176 55401
H(21) C(306) 3.5466 55401
H(22) C(306) 3.3057 55401
H(23) C(405) 2.9977 64602
H(23) C(406) 3.2504 64602
H(24) C(405) 3.2995 64602
H(24) C(408) 3.5321 64602
H(24) C(406) 3.0065 64602
H(24) C(407) 3.1403 64602
H(25) C(35) 3.1934 64502
H(25) C(4) 3.2629 64502
H(25) C(34) 3.3106 64502
H(26) C(35) 3.2072 64502
H(26) C(34) 3.4297 64502
H(28) C(206) 3.4060 45501
H(28) C(205) 3.5979 45501
H(29) P(3) 3.5515 45501
H(29) F(2) 3.3013 45501
H(29) F(4) 3.1208 45501
H(29) F(6) 2.5565 45501
H(29) C(205) 3.4167 45501
H(30) F(4) 2.8827 45501
H(30) C(4) 3.3615 55601
H(31) C(105) 3.2881 55601
H(31) C(106) 2.8977 55601
H(34) C(24) 3.0638 65602
H(34) C(23) 3.3188 65602
H(35) C(25) 2.7509 65602
H(35) C(26) 3.1737 65602
H(35) C(12) 3.5814 65602
H(35) C(24) 3.1555 65602
H(36) C(45) 3.2744 45501
H(36) C(5) 2.9576 65602
H(37) F(6) 2.6391 45501
H(40) C(107) 3.1773 55601
H(41) N(2) 3.3874 55601
H(41) C(32) 3.4205 55601
H(41) C(3) 3.2857 55601
H(41) C(42) 2.8500 55601
H(41) C(43) 3.1505 55601
H(42) C(4) 3.5662 55601
H(42) C(33) 3.3287 55601
H(45) C(22) 3.4505 65501
H(45) C(23) 3.2102 65501
H(46) N(1) 3.5508 65501
H(46) C(1) 3.4436 65501
H(46) C(21) 3.4353 65501
H(46) C(22) 2.8353 65501
H(46) C(12) 3.1986 65501
H(46) C(23) 3.1835 65501
H(47) C(13) 3.0847 65501
H(47) C(12) 3.5874 65501
H(47) C(14) 3.3784 65501
H(52) F(3) 3.5219 55401
H(52) C(25) 3.1311 55401
H(52) C(26) 3.5807 55401
H(53) F(3) 2.5373 55401
H(53) C(305) 3.3062 55401

loop_
_geom_torsion_atom_site_label_1
_geom_torsion_atom_site_label_2
_geom_torsion_atom_site_label_3
_geom_torsion_atom_site_label_4
_geom_torsion
P(2) Rh(1) P(1) C(202) -42.6(4)
P(2) Rh(1) P(1) C(21) 81.1(4)
P(2) Rh(1) P(1) C(11) -163.3(4)
N(1) Rh(1) P(1) C(202) 155.6(4)
N(1) Rh(1) P(1) C(21) -80.7(4)
N(1) Rh(1) P(1) C(11) 34.9(4)
N(2) Rh(1) P(1) C(202) 75.1(5)
N(2) Rh(1) P(1) C(21) -161.2(4)
N(2) Rh(1) P(1) C(11) -45.6(5)
P(1) Rh(1) P(2) C(302) -42.1(4)
P(1) Rh(1) P(2) C(31) -163.9(4)
P(1) Rh(1) P(2) C(41) 84.2(5)
N(1) Rh(1) P(2) C(302) 69.4(5)
N(1) Rh(1) P(2) C(31) -52.5(5)
N(1) Rh(1) P(2) C(41) -164.3(4)
N(2) Rh(1) P(2) C(302) 156.4(4)
N(2) Rh(1) P(2) C(31) 34.6(4)
N(2) Rh(1) P(2) C(41) -77.2(5)
P(1) Rh(1) N(1) C(1) 161(4)
P(2) Rh(1) N(1) C(1) 49(4)
N(2) Rh(1) N(1) C(1) -39(4)
P(1) Rh(1) N(2) C(3) 60(4)
P(2) Rh(1) N(2) C(3) 178(3)
N(1) Rh(1) N(2) C(3) -21(4)
Rh(1) P(1) C(202) C(203) 73.6(8)
Rh(1) P(1) C(202) C(201) -105(1)
C(21) P(1) C(202) C(203) -58.3(8)
C(21) P(1) C(202) C(201) 122(1)
C(11) P(1) C(202) C(203) -167.1(7)
C(11) P(1) C(202) C(201) 14(1)
Rh(1) P(1) C(21) C(26) -160.2(7)
Rh(1) P(1) C(21) C(22) 21(1)
C(202) P(1) C(21) C(26) -31.8(9)
C(202) P(1) C(21) C(22) 149.8(8)
C(11) P(1) C(21) C(26) 81.9(9)
C(11) P(1) C(21) C(22) -96.4(9)
Rh(1) P(1) C(11) C(16) 30(1)
Rh(1) P(1) C(11) C(12) -140.5(9)
C(202) P(1) C(11) C(16) -92(1)
C(202) P(1) C(11) C(12) 95(1)
C(21) P(1) C(11) C(16) 157.5(9)
C(21) P(1) C(11) C(12) -13(1)
Rh(1) P(2) C(302) C(301) -106.4(9)
Rh(1) P(2) C(302) C(303) 73.0(8)
C(31) P(2) C(302) C(301) 12(1)
C(31) P(2) C(302) C(303) -168.4(7)
C(41) P(2) C(302) C(301) 117.0(9)
C(41) P(2) C(302) C(303) -63.5(8)
Rh(1) P(2) C(31) C(32) -131.0(9)
Rh(1) P(2) C(31) C(36) 38(1)
C(302) P(2) C(31) C(32) 105.2(9)
C(302) P(2) C(31) C(36) -84(1)
C(41) P(2) C(31) C(32) -2(1)
C(41) P(2) C(31) C(36) 167.5(9)
Rh(1) P(2) C(41) C(42) 23(1)
Rh(1) P(2) C(41) C(46) -156.5(9)
C(302) P(2) C(41) C(42) 154.4(8)
C(302) P(2) C(41) C(46) -25(1)
C(31) P(2) C(41) C(42) -91.5(9)
C(31) P(2) C(41) C(46) 88(1)
C(6) O(2) C(402) C(401) -173.3(9)
C(6) O(2) C(402) C(403) 7(1)
C(5) O(1) C(102) C(103) 0(1)
C(5) O(1) C(102) C(101) -176.7(8)
P(2) C(302) C(301) C(401) 0(1)
P(2) C(302) C(301) C(309) -178.9(9)
C(303) C(302) C(301) C(401) -179(1)
C(303) C(302) C(301) C(309) 1(1)
P(2) C(302) C(303) C(304) -178.9(9)
P(2) C(302) C(303) C(203) 7(1)
C(301) C(302) C(303) C(304) 0(1)
C(301) C(302) C(303) C(203) -172(1)
C(43) C(44) C(45) C(46) 1(2)
C(45) C(44) C(43) C(42) -2(2)
C(106) C(105) C(110) C(109) 0(2)
C(106) C(105) C(110) C(104) 179(1)
C(110) C(105) C(106) C(107) 3(2)
C(309) C(308) C(307) C(306) -5(1)
C(307) C(308) C(309) C(301) -177(1)
C(307) C(308) C(309) C(310) 5(1)
C(104) C(103) C(102) O(1) -176(1)
C(104) C(103) C(102) C(101) 0(1)
C(102) C(103) C(104) C(110) 1(1)
C(302) C(301) C(401) C(409) 100(1)
C(302) C(301) C(401) C(402) -87(1)
C(309) C(301) C(401) C(409) -80(1)
C(309) C(301) C(401) C(402) 91(1)
C(302) C(301) C(309) C(308) 178(1)
C(302) C(301) C(309) C(310) -4(1)
C(401) C(301) C(309) C(308) 0(1)
C(401) C(301) C(309) C(310) 176.0(9)
C(33) C(32) C(31) P(2) 171.1(9)
C(33) C(32) C(31) C(36) 1(1)
C(31) C(32) C(33) C(34) 0(1)
C(305) C(310) C(304) C(303) -176(1)
C(309) C(310) C(304) C(303) -3(1)
C(304) C(310) C(305) C(306) 175(1)
C(309) C(310) C(305) C(306) 3(1)
C(304) C(310) C(309) C(308) -177(1)
C(304) C(310) C(309) C(301) 5(1)
C(305) C(310) C(309) C(308) -4(1)
C(305) C(310) C(309) C(301) 178.5(9)
C(36) C(35) C(34) C(33) 6(1)
C(34) C(35) C(36) C(31) -4(1)
C(24) C(25) C(26) C(21) -3(1)
C(26) C(25) C(24) C(23) 3(1)
C(203) C(204) C(210) C(205) -179(1)
C(203) C(204) C(210) C(209) -3(1)
C(210) C(204) C(203) C(202) 2(1)
C(210) C(204) C(203) C(303) 176(1)
C(310) C(304) C(303) C(302) 0(1)
C(310) C(304) C(303) C(203) 174.7(9)
P(1) C(202) C(203) C(204) 179.7(8)
P(1) C(202) C(203) C(303) 7(1)
C(201) C(202) C(203) C(204) -1(1)
C(201) C(202) C(203) C(303) -173(1)
P(1) C(202) C(201) C(101) 4(1)
P(1) C(202) C(201) C(209) 179(1)
C(203) C(202) C(201) C(101) -174(1)
C(203) C(202) C(201) C(209) 0(1)
P(2) C(31) C(36) C(35) -169(1)
C(32) C(31) C(36) C(35) 0(1)
P(1) C(21) C(26) C(25) -176(1)
C(22) C(21) C(26) C(25) 2(1)
P(1) C(21) C(22) C(23) 177(1)
C(26) C(21) C(22) C(23) -1(1)
C(204) C(210) C(205) C(206) 179.7(9)
C(209) C(210) C(205) C(206) 3(1)
C(204) C(210) C(209) C(208) -179(1)
C(204) C(210) C(209) C(201) 2(1)
C(205) C(210) C(209) C(208) -2(1)
C(205) C(210) C(209) C(201) 179(1)
C(302) C(303) C(203) C(204) 114(1)
C(302) C(303) C(203) C(202) -72(1)
C(304) C(303) C(203) C(204) -58(1)
C(304) C(303) C(203) C(202) 113(1)
C(14) C(13) C(12) C(11) -2(1)
C(12) C(13) C(14) C(15) 5(1)
C(209) C(208) C(207) C(206) -4(1)
C(207) C(208) C(209) C(210) 3(1)
C(207) C(208) C(209) C(201) -178(1)
C(301) C(401) C(409) C(410) 173(1)
C(301) C(401) C(409) C(408) -4(1)
C(402) C(401) C(409) C(410) 1(1)
C(402) C(401) C(409) C(408) -176(1)
C(301) C(401) C(402) O(2) 6(1)
C(301) C(401) C(402) C(403) -174(1)
C(409) C(401) C(402) O(2) 178(1)
C(409) C(401) C(402) C(403) -2(1)
C(310) C(305) C(306) C(307) -2(1)
C(208) C(207) C(206) C(205) 4(1)
C(107) C(108) C(109) C(101) -178(1)
C(107) C(108) C(109) C(110) 0(1)
C(109) C(108) C(107) C(106) 3(2)
C(207) C(206) C(205) C(210) -4(1)
C(11) C(16) C(15) C(14) 5(1)
C(15) C(16) C(11) P(1) -174.9(9)
C(15) C(16) C(11) C(12) -3(1)
C(43) C(42) C(41) P(2) 175.1(9)
C(43) C(42) C(41) C(46) -4(1)
C(41) C(42) C(43) C(44) 4(1)
C(109) C(101) C(102) O(1) 173.9(9)
C(109) C(101) C(102) C(103) -3(1)
C(201) C(101) C(102) O(1) 5(1)
C(201) C(101) C(102) C(103) -171(1)
C(102) C(101) C(109) C(108) -177(1)
C(102) C(101) C(109) C(110) 4(1)
C(201) C(101) C(109) C(108) -8(1)
C(201) C(101) C(109) C(110) 173(1)
C(102) C(101) C(201) C(202) -96(1)
C(102) C(101) C(201) C(209) 87(1)
C(109) C(101) C(201) C(202) 94(1)
C(109) C(101) C(201) C(209) -80(1)
C(21) C(22) C(23) C(24) 1(1)
C(13) C(12) C(11) P(1) 173.0(8)
C(13) C(12) C(11) C(16) 1(1)
C(305) C(306) C(307) C(308) 3(1)
P(2) C(41) C(46) C(45) -176(1)
C(42) C(41) C(46) C(45) 3(1)
C(32) C(33) C(34) C(35) -4(2)
C(108) C(109) C(110) C(105) 0(1)
C(108) C(109) C(110) C(104) 179(1)
C(101) C(109) C(110) C(105) 177(1)
C(101) C(109) C(110) C(104) -2(1)
C(25) C(24) C(23) C(22) -2(1)
C(404) C(403) C(402) O(2) -179(1)
C(404) C(403) C(402) C(401) 2(1)
C(402) C(403) C(404) C(410) 0(1)
C(210) C(209) C(201) C(202) -1(1)
C(210) C(209) C(201) C(101) 174(1)
C(208) C(209) C(201) C(202) -179(1)
C(208) C(209) C(201) C(101) -3(1)
C(401) C(409) C(410) C(404) 1(1)
C(401) C(409) C(410) C(405) -179(1)
C(408) C(409) C(410) C(404) 178(1)
C(408) C(409) C(410) C(405) -1(1)
C(401) C(409) C(408) C(407) -179.7(9)
C(410) C(409) C(408) C(407) 2(1)
C(105) C(110) C(104) C(103) 179(1)
C(109) C(110) C(104) C(103) 0(1)
C(403) C(404) C(410) C(409) -1(2)
C(403) C(404) C(410) C(405) 178(1)
C(44) C(45) C(46) C(41) -1(1)
C(105) C(106) C(107) C(108) -4(2)
C(409) C(410) C(405) C(406) 0(1)
C(404) C(410) C(405) C(406) 179(1)
C(410) C(405) C(406) C(407) 1(2)
C(409) C(408) C(407) C(406) -1(2)
C(405) C(406) C(407) C(408) 0(1)
C(16) C(15) C(14) C(13) -7(2)
